data_1562327
loop_
_publ_author_name
'Oh, George N.'
'Burns, Peter C.'

_publ_section_title
;
 Solid-state actinide acid phosphites from phosphorous acid melts
;
_journal_name_full 'Journal of Solid State Chemistry'
_journal_page_first 50
_journal_page_last 56
_journal_paper_doi 10.1016/j.jssc.2014.03.029
_journal_volume 215
_journal_year 2014
_chemical_formula_sum 'C2 H6 N O4 P'
_chemical_formula_weight 139.05
_chemical_name_common
; 
 Phosphoric acid-acetonitrile 
;
_chemical_name_systematic
; 
 Phosphoric acid-acetonitrile 
;
_space_group_crystal_system monoclinic
_space_group_IT_number 14
_space_group_name_Hall '-P 2ybc'
_space_group_name_H-M_alt 'P 1 21/c 1'
_atom_sites_solution_hydrogens difmap
_atom_sites_solution_primary direct
_atom_sites_solution_secondary difmap
_audit_creation_method SHELXL-97
_cell_angle_alpha 90.00
_cell_angle_beta 117.9695(9)
_cell_angle_gamma 90.00
_cell_formula_units_Z 4
_cell_length_a 8.0754(7)
_cell_length_b 9.5524(8)
_cell_length_c 8.5213(7)
_cell_measurement_temperature 120(2)
_cell_volume 580.55(8)
_computing_cell_refinement APEX2
_computing_data_reduction APEX2
_computing_molecular_graphics .
_computing_publication_material .
_computing_structure_refinement 'SHELXL-2013 (Sheldrick, 2013)'
_computing_structure_solution 'SHELXL-2013 (Sheldrick, 2013)'
_diffrn_ambient_temperature 120(2)
_diffrn_measured_fraction_theta_full 0.994
_diffrn_measured_fraction_theta_max 0.936
_diffrn_measurement_device_type 'Bruker APEX2 KAPPA'
_diffrn_measurement_method APEX2
_diffrn_radiation_monochromator graphite
_diffrn_radiation_source 'fine-focus sealed tube'
_diffrn_radiation_type MoK\a
_diffrn_radiation_wavelength 0.71073
_diffrn_reflns_av_R_equivalents 0.0183
_diffrn_reflns_av_sigmaI/netI 0.0137
_diffrn_reflns_limit_h_max 11
_diffrn_reflns_limit_h_min -11
_diffrn_reflns_limit_k_max 8
_diffrn_reflns_limit_k_min -13
_diffrn_reflns_limit_l_max 11
_diffrn_reflns_limit_l_min -11
_diffrn_reflns_number 8272
_diffrn_reflns_theta_full 25.00
_diffrn_reflns_theta_max 30.360
_diffrn_reflns_theta_min 3.446
_exptl_absorpt_coefficient_mu 0.404
_exptl_absorpt_correction_T_max 0.783
_exptl_absorpt_correction_T_min 0.732
_exptl_absorpt_correction_type numerical
_exptl_absorpt_process_details SADABS
_exptl_crystal_colour colorless
_exptl_crystal_density_diffrn 1.591
_exptl_crystal_density_meas .
_exptl_crystal_density_method 'not measured'
_exptl_crystal_description 'rectangular block'
_exptl_crystal_F_000 288
_refine_diff_density_max 0.347
_refine_diff_density_min -0.334
_refine_diff_density_rms 0.048
_refine_ls_extinction_method none
_refine_ls_goodness_of_fit_ref 1.066
_refine_ls_hydrogen_treatment refall
_refine_ls_matrix_type full
_refine_ls_number_parameters 97
_refine_ls_number_reflns 1645
_refine_ls_number_restraints 0
_refine_ls_restrained_S_all 1.066
_refine_ls_R_factor_all 0.0239
_refine_ls_R_factor_gt 0.0221
_refine_ls_shift/su_max 0.001
_refine_ls_shift/su_mean 0.000
_refine_ls_structure_factor_coef Fsqd
_refine_ls_weighting_details 'calc w=1/[\s^2^(Fo^2^)+(0.0306P)^2^+0.1771P] where P=(Fo^2^+2Fc^2^)/3'
_refine_ls_weighting_scheme calc
_refine_ls_wR_factor_gt 0.0586
_refine_ls_wR_factor_ref 0.0597
_cod_data_source_file JSSC-2014-215-50.cif
_cod_data_source_block hpo4mecn
_cod_original_sg_symbol_H-M 'P 21/c'
_cod_database_code 1562327
_shelxl_version_number 2013-3

loop_
_symmetry_equiv_pos_as_xyz
'x, y, z'
'-x, y+1/2, -z+1/2'
'-x, -y, -z'
'x, -y-1/2, z-1/2'

loop_
_atom_site_label
_atom_site_type_symbol
_atom_site_fract_x
_atom_site_fract_y
_atom_site_fract_z
_atom_site_U_iso_or_equiv
_atom_site_adp_type
_atom_site_occupancy
_atom_site_symmetry_multiplicity
_atom_site_calc_flag
_atom_site_refinement_flags
_atom_site_disorder_assembly
_atom_site_disorder_group
P1 P 0.52209(3) 0.18720(2) 0.70159(3) 0.01216(8) Uani 1 1 d . . .
O1 O 0.56416(10) 0.32484(6) 0.79678(9) 0.01602(14) Uani 1 1 d . . .
O2 O 0.32388(11) 0.18243(8) 0.53761(10) 0.02314(16) Uani 1 1 d . . .
O3 O 0.65785(10) 0.14821(8) 0.62808(9) 0.01899(15) Uani 1 1 d . . .
O4 O 0.54032(11) 0.07288(7) 0.83782(9) 0.02002(15) Uani 1 1 d . . .
N1 N -0.05239(14) -0.18726(10) 0.92010(14) 0.0292(2) Uani 1 1 d . . .
C1 C 0.00569(13) -0.11593(11) 0.85028(14) 0.02144(19) Uani 1 1 d . . .
C2 C 0.07856(15) -0.02529(12) 0.76060(15) 0.0248(2) Uani 1 1 d . . .
H1 H 0.623(2) 0.1614(17) 0.524(2) 0.040(4) Uiso 1 1 d . . .
H2 H 0.250(3) 0.2218(19) 0.555(2) 0.048(5) Uiso 1 1 d . . .
H3 H 0.512(2) 0.0046(19) 0.799(2) 0.049(5) Uiso 1 1 d . . .
H4 H -0.014(3) 0.037(2) 0.693(2) 0.055(5) Uiso 1 1 d . . .
H5 H 0.186(3) 0.0139(19) 0.842(2) 0.054(5) Uiso 1 1 d . . .
H6 H 0.107(3) -0.082(2) 0.688(2) 0.055(5) Uiso 1 1 d . . .

loop_
_atom_site_aniso_label
_atom_site_aniso_U_11
_atom_site_aniso_U_22
_atom_site_aniso_U_33
_atom_site_aniso_U_23
_atom_site_aniso_U_13
_atom_site_aniso_U_12
P1 0.01695(12) 0.00942(12) 0.01099(12) -0.00061(7) 0.00727(9) 0.00073(7)
O1 0.0261(3) 0.0088(3) 0.0160(3) -0.0008(2) 0.0123(3) -0.0002(2)
O2 0.0187(3) 0.0291(4) 0.0180(3) -0.0059(3) 0.0055(3) 0.0033(3)
O3 0.0211(3) 0.0242(3) 0.0136(3) 0.0010(3) 0.0097(3) 0.0069(3)
O4 0.0347(4) 0.0100(3) 0.0175(3) -0.0005(2) 0.0139(3) -0.0039(3)
N1 0.0266(5) 0.0311(5) 0.0303(5) -0.0022(4) 0.0137(4) -0.0070(4)
C1 0.0179(4) 0.0227(5) 0.0217(4) -0.0032(4) 0.0077(3) -0.0005(3)
C2 0.0241(5) 0.0264(5) 0.0262(5) 0.0024(4) 0.0137(4) 0.0010(4)

loop_
_atom_type_symbol
_atom_type_description
_atom_type_scat_dispersion_real
_atom_type_scat_dispersion_imag
_atom_type_scat_source
C C 0.0033 0.0016 'International Tables Vol C Tables 4.2.6.8 and 6.1.1.4'
H H 0.0000 0.0000 'International Tables Vol C Tables 4.2.6.8 and 6.1.1.4'
N N 0.0061 0.0033 'International Tables Vol C Tables 4.2.6.8 and 6.1.1.4'
O O 0.0106 0.0060 'International Tables Vol C Tables 4.2.6.8 and 6.1.1.4'
P P 0.1023 0.0942 'International Tables Vol C Tables 4.2.6.8 and 6.1.1.4'

loop_
_geom_angle_atom_site_label_1
_geom_angle_atom_site_label_2
_geom_angle_atom_site_label_3
_geom_angle
_geom_angle_site_symmetry_1
_geom_angle_site_symmetry_3
O1 P1 O3 114.09(4) . .
O1 P1 O4 107.17(4) . .
O3 P1 O4 107.36(4) . .
O1 P1 O2 112.88(4) . .
O3 P1 O2 104.85(4) . .
O4 P1 O2 110.40(4) . .
N1 C1 C2 179.68(12) . .

loop_
_geom_bond_atom_site_label_1
_geom_bond_atom_site_label_2
_geom_bond_distance
_geom_bond_site_symmetry_2
P1 O1 1.4978(6) .
P1 O3 1.5418(7) .
P1 O4 1.5497(7) .
P1 O2 1.5552(8) .
N1 C1 1.1401(14) .
C1 C2 1.4498(15) .
